data_4127552
loop_
_publ_author_name
'Handford, Rex C.'
'Smith, Patrick W.'
'Tilley, T. Don'

_publ_section_title
;
 Activations of all Bonds to Silicon (Si-H, Si-C) in a Silane with
 Extrusion of [CoSiCo] Silicide Cores.
;
_journal_issue 22
_journal_name_full 'Journal of the American Chemical Society'
_journal_page_first 8769
_journal_page_last 8772
_journal_paper_doi 10.1021/jacs.9b04265
_journal_volume 141
_journal_year 2019
_chemical_formula_moiety 'C54 H99 B2 Co2 N2 P5 Si'
_chemical_formula_sum 'C54 H99 B2 Co2 N2 P5 Si'
_chemical_formula_weight 1098.77
_chemical_name_systematic {[BP2]Co(dmap)}Si{H2Co[BP3[)
_space_group_crystal_system orthorhombic
_space_group_IT_number 19
_space_group_name_Hall 'P 2ac 2ab'
_space_group_name_H-M_alt 'P 21 21 21'
_symmetry_space_group_name_Hall 'P 2ac 2ab'
_symmetry_space_group_name_H-M 'P 21 21 21'
_atom_sites_solution_hydrogens geom
_audit_creation_date 2018-10-07
_audit_creation_method
;
Olex2 1.2
(compiled May 18 2018 14:05:52 for OlexSys, GUI svn.r5506)
;
_cell_angle_alpha 90
_cell_angle_beta 90
_cell_angle_gamma 90
_cell_formula_units_Z 4
_cell_length_a 12.1123(6)
_cell_length_b 21.5468(11)
_cell_length_c 22.5752(11)
_cell_measurement_reflns_used 698
_cell_measurement_temperature 100
_cell_measurement_theta_max 10.49
_cell_measurement_theta_min 2.53
_cell_volume 5891.7(5)
_computing_molecular_graphics 'Olex2 (Dolomanov et al., 2009)'
_computing_publication_material 'Olex2 (Dolomanov et al., 2009)'
_computing_structure_refinement 'ShelXL (Sheldrick, 2015)'
_diffrn_ambient_temperature 100
_diffrn_detector 'CCD area detector'
_diffrn_detector_type 'Bruker-Nonius APEXII CCD area detector'
_diffrn_measured_fraction_theta_full 0.999
_diffrn_measured_fraction_theta_max 0.999
_diffrn_measurement_device 'Bruker-Nonius APEXII CCD area detector and D8 diffractometer'
_diffrn_measurement_device_type 'Bruker APEX-II CCD'
_diffrn_measurement_method '\f and \w scans'
_diffrn_radiation_collimation '0.2 mm sinlge-pinhole'
_diffrn_radiation_monochromator 'Silicon 111'
_diffrn_radiation_probe x-ray
_diffrn_radiation_type synchrotron
_diffrn_radiation_wavelength 0.7288
_diffrn_reflns_av_R_equivalents 0.0696
_diffrn_reflns_av_unetI/netI 0.0448
_diffrn_reflns_Laue_measured_fraction_full 0.999
_diffrn_reflns_Laue_measured_fraction_max 0.999
_diffrn_reflns_limit_h_max 15
_diffrn_reflns_limit_h_min -15
_diffrn_reflns_limit_k_max 27
_diffrn_reflns_limit_k_min -27
_diffrn_reflns_limit_l_max 28
_diffrn_reflns_limit_l_min -28
_diffrn_reflns_number 90354
_diffrn_reflns_point_group_measured_fraction_full 0.998
_diffrn_reflns_point_group_measured_fraction_max 0.998
_diffrn_reflns_theta_full 27.541
_diffrn_reflns_theta_max 27.541
_diffrn_reflns_theta_min 1.340
_diffrn_source synchrotron
_diffrn_source_type 'Bend magnet, Station 11.3.1, ALS, LBNL'
_diffrn_standards_number 0
_exptl_absorpt_coefficient_mu 0.802
_exptl_absorpt_correction_T_max 100
_exptl_absorpt_correction_T_min 100
_exptl_absorpt_correction_type multi-scan
_exptl_absorpt_process_details 'SADABS-2014/5 - Bruker AXS, Madison WI'
_exptl_crystal_colour 'clear dark violet'
_exptl_crystal_colour_lustre clear
_exptl_crystal_colour_modifier dark
_exptl_crystal_colour_primary violet
_exptl_crystal_density_diffrn 1.239
_exptl_crystal_description block
_exptl_crystal_F_000 2360
_exptl_crystal_size_max 0.03
_exptl_crystal_size_mid 0.02
_exptl_crystal_size_min 0.01
_refine_diff_density_max 0.464
_refine_diff_density_min -0.532
_refine_diff_density_rms 0.073
_refine_ls_abs_structure_details
;
 Refined as an inversion twin.
;
_refine_ls_abs_structure_Flack 0.408(14)
_refine_ls_extinction_method none
_refine_ls_goodness_of_fit_ref 1.023
_refine_ls_hydrogen_treatment constr
_refine_ls_matrix_type full
_refine_ls_number_parameters 679
_refine_ls_number_reflns 12603
_refine_ls_number_restraints 0
_refine_ls_restrained_S_all 1.023
_refine_ls_R_factor_all 0.0518
_refine_ls_R_factor_gt 0.0413
_refine_ls_shift/su_max 0.002
_refine_ls_shift/su_mean 0.000
_refine_ls_structure_factor_coef Fsqd
_refine_ls_weighting_details 'w=1/[\s^2^(Fo^2^)+(0.0509P)^2^+2.1815P] where P=(Fo^2^+2Fc^2^)/3'
_refine_ls_weighting_scheme calc
_refine_ls_wR_factor_gt 0.0936
_refine_ls_wR_factor_ref 0.0988
_reflns_Friedel_coverage 0.818
_reflns_Friedel_fraction_full 0.998
_reflns_Friedel_fraction_max 0.998
_reflns_number_gt 10996
_reflns_number_total 12603
_reflns_threshold_expression 'I > 2\s(I)'
_cod_data_source_file ja9b04265_si_002.cif
_cod_data_source_block rh2_174_0m
_cod_database_code 4127552
_shelx_shelxl_version_number 2018/3
_shelx_space_group_comment
;
The symmetry employed for this shelxl refinement is uniquely defined
by the following loop, which should always be used as a source of
symmetry information in preference to the above space-group names.
They are only intended as comments.
;
_shelx_estimated_absorpt_t_max 0.992
_shelx_estimated_absorpt_t_min 0.976
_olex2_refinement_description
;
1. Twinned data refinement
 Scales: 0.592(14)
 0.408(14)
2. Fixed Uiso
 At 1.2 times of:
  All C(H) groups, All C(H,H) groups
 At 1.5 times of:
  All C(H,H,H) groups, All C(H,H,H,H,H,H) groups
3. Uiso/Uaniso restraints and constraints
Uanis(Si0A) = Uanis(Si2)
4. Others
 Fixed Sof: HJ(0.5) HK(0.5) HL(0.5) H6AA(0.5) HM(0.5) HN(0.5) H7AA(0.5)
 HO(0.5) HP(0.5) HQ(0.5) HR(0.5) HS(0.5) C1(0.5) H1(0.5) C3(0.5) H3A(0.5)
 H3B(0.5) H3C(0.5) C4(0.5) H4(0.5) C01T(0.5) H0BA(0.5) HX(0.5) HY(0.5)
 C01U(0.5) H1BA(0.5) HZ(0.5) H2BA(0.5) C5(0.5) H5A(0.5) H5B(0.5) H5C(0.5)
 C6(0.5) H6(0.5) C7(0.5) H7(0.5) C8(0.5) H8A(0.5) H8B(0.5) H8C(0.5) C9(0.5)
 H9A(0.5) H9B(0.5) H9C(0.5) H10A(0.5) H10(0.5) C11B(0.5) H11A(0.5) H11B(0.5)
 H11C(0.5) C11A(0.5) H11D(0.5) H11E(0.5) H11F(0.5) Si0A(0.4) Si2(0.6)
5.a Ternary CH refined with riding coordinates:
 C00H(H00H), C00K(H00K), C00N(H00N), C00R(H00S), C00Z(H1AA), C011(H011),
 C01D(H01Y), C1(H1), C4(H4), C6(H6), C7(H7), C10(H10A), C10(H10)
5.b Secondary CH2 refined with riding coordinates:
 C00D(H00A,H00C), C00F(H00D,H00F), C010(H01A,H01B), C012(H01C,H01D), C015(H01H,
 H01I)
5.c Aromatic/amide H refined with riding coordinates:
 C00B(H00B), C00E(H00E), C00J(H00J), C00L(H00L), C00P(H00P), C00S(H00T),
 C00U(H00X), C00V(H00Y), C00W(H00Z), C00X(H00), C00Y(H0AA), C014(H014),
 C01E(H01Z)
5.d Idealised Me refined as rotating group:
 C00O(H00G,H00I,H00M), C00Q(H00O,H00Q,H00R), C00T(H00U,H00V,H00W), C013(H01E,
 H01F,H01G), C016(H01J,H01K,H01L), C017(H01M,H01N,H01O), C019(H01P,H01Q,H01R),
 C01A(H01S,H01T,H01U), C01C(H01V,H01W,H01X), C01F(H01,H,HA), C01G(H2AA,HB,HC),
 C01H(H3AA,HD,HE), C01I(H4AA,HF,HG), C01K(H5AA,HH,HI), C01L(HJ,HK,HL),
 C01L(H6AA,HM,HN), C01M(H7AA,HO,HP), C01M(HQ,HR,HS), C01N(H8AA,HT,HU),
 C01P(H9AA,HV,HW), C3(H3A,H3B,H3C), C01T(H0BA,HX,HY), C01U(H1BA,HZ,H2BA),
 C5(H5A,H5B,H5C), C8(H8A,H8B,H8C), C9(H9A,H9B,H9C), C11B(H11A,H11B,H11C),
 C11A(H11D,H11E,H11F)
;
_olex2_exptl_crystal_mounting_method 'Crystal suspended in Paratone N oil and mounted on a Cryoloop.'
_olex2_submission_original_sample_id RH_2_174_0m
_olex2_submission_special_instructions 'No special instructions were received'

loop_
_space_group_symop_operation_xyz
'x, y, z'
'-x+1/2, -y, z+1/2'
'-x, y+1/2, -z+1/2'
'x+1/2, -y+1/2, -z'

loop_
_atom_site_label
_atom_site_type_symbol
_atom_site_fract_x
_atom_site_fract_y
_atom_site_fract_z
_atom_site_U_iso_or_equiv
_atom_site_adp_type
_atom_site_occupancy
_atom_site_site_symmetry_order
_atom_site_calc_flag
_atom_site_refinement_flags_posn
_atom_site_refinement_flags_occupancy
_atom_site_disorder_assembly
_atom_site_disorder_group
Co2 Co 0.55830(4) 0.36813(3) 0.82575(2) 0.02448(13) Uani 1 1 d . . . .
Co1` Co 0.46531(5) 0.36953(3) 0.64883(2) 0.02759(14) Uani 1 1 d . . . .
P2 P 0.32458(9) 0.42144(5) 0.61088(5) 0.0269(2) Uani 1 1 d . . . .
P4 P 0.65996(9) 0.29508(5) 0.86598(5) 0.0273(2) Uani 1 1 d . . . .
P5 P 0.62663(10) 0.45001(5) 0.86836(5) 0.0296(3) Uani 1 1 d . . . .
P3 P 0.43715(9) 0.28474(5) 0.59448(5) 0.0290(2) Uani 1 1 d . . . .
P1 P 0.58494(9) 0.41047(5) 0.58621(5) 0.0310(3) Uani 1 1 d . . . .
N1 N 0.4784(3) 0.35989(16) 0.94957(15) 0.0282(8) Uani 1 1 d . . . .
N2 N 0.1458(3) 0.3492(2) 0.90044(18) 0.0431(10) Uani 1 1 d . . . .
C00B C 0.3397(4) 0.3569(2) 0.8750(2) 0.0322(10) Uani 1 1 d . . . .
H00B H 0.320612 0.358095 0.834205 0.039 Uiso 1 1 calc R . . .
C00C C 0.2543(4) 0.3511(2) 0.9163(2) 0.0336(10) Uani 1 1 d . . . .
C00D C 0.3813(4) 0.3048(2) 0.5218(2) 0.0322(10) Uani 1 1 d . . . .
H00A H 0.407900 0.273927 0.492596 0.039 Uiso 1 1 calc R . . .
H00C H 0.299857 0.301597 0.523430 0.039 Uiso 1 1 calc R . . .
C00E C 0.6768(4) 0.3264(2) 1.1387(2) 0.0370(11) Uani 1 1 d . . . .
H00E H 0.716027 0.294905 1.159235 0.044 Uiso 1 1 calc R . . .
C00F C 0.3370(4) 0.4287(2) 0.53054(18) 0.0278(9) Uani 1 1 d . . . .
H00D H 0.262124 0.426584 0.513077 0.033 Uiso 1 1 calc R . . .
H00F H 0.367531 0.470212 0.521356 0.033 Uiso 1 1 calc R . . .
C00G C 0.4507(4) 0.36116(18) 0.88993(18) 0.0273(9) Uani 1 1 d . . . .
C00H C 0.8047(4) 0.2852(2) 0.8399(2) 0.0373(11) Uani 1 1 d . . . .
H00H H 0.844438 0.323551 0.852867 0.045 Uiso 1 1 calc R . . .
C00I C 0.6135(3) 0.3688(2) 1.04414(19) 0.0306(9) Uani 1 1 d . . . .
C00J C 0.6695(4) 0.3241(2) 1.0772(2) 0.0332(10) Uani 1 1 d . . . .
H00J H 0.704031 0.290684 1.056894 0.040 Uiso 1 1 calc R . . .
C00K C 0.1861(3) 0.3850(2) 0.6195(2) 0.0334(10) Uani 1 1 d . . . .
H00K H 0.188962 0.346448 0.594972 0.040 Uiso 1 1 calc R . . .
C00L C 0.3974(4) 0.3514(2) 0.9894(2) 0.0320(10) Uani 1 1 d . . . .
H00L H 0.417580 0.348480 1.029991 0.038 Uiso 1 1 calc R . . .
C00M C 0.4030(3) 0.3792(2) 0.42611(19) 0.0338(10) Uani 1 1 d . . . .
C00N C 0.5664(4) 0.2397(2) 0.5770(2) 0.0355(11) Uani 1 1 d . . . .
H00N H 0.617641 0.269933 0.557731 0.043 Uiso 1 1 calc R . . .
C00O C 0.8204(4) 0.2821(3) 0.7727(2) 0.0450(13) Uani 1 1 d . . . .
H00G H 0.800497 0.240653 0.758433 0.067 Uiso 1 1 calc GR . . .
H00I H 0.897806 0.290675 0.762905 0.067 Uiso 1 1 calc GR . . .
H00M H 0.773067 0.313129 0.753589 0.067 Uiso 1 1 calc GR . . .
C00P C 0.6282(4) 0.3735(2) 1.1699(2) 0.0399(11) Uani 1 1 d . . . .
H00P H 0.632299 0.374456 1.211867 0.048 Uiso 1 1 calc R . . .
C00Q C 0.4867(4) 0.2127(2) 0.8926(3) 0.0466(13) Uani 1 1 d . . . .
H00O H 0.488851 0.231938 0.931971 0.070 Uiso 1 1 calc GR . . .
H00Q H 0.462548 0.169481 0.896299 0.070 Uiso 1 1 calc GR . . .
H00R H 0.434956 0.235473 0.867336 0.070 Uiso 1 1 calc GR . . .
C00R C 0.6023(4) 0.2147(2) 0.8650(2) 0.0368(11) Uani 1 1 d . . . .
H00S H 0.651463 0.188408 0.890278 0.044 Uiso 1 1 calc R . . .
C00S C 0.4481(4) 0.3342(2) 0.3890(2) 0.0387(11) Uani 1 1 d . . . .
H00T H 0.479787 0.298317 0.406567 0.046 Uiso 1 1 calc R . . .
C00T C 0.1558(4) 0.3632(3) 0.6816(2) 0.0461(12) Uani 1 1 d . . . .
H00U H 0.221551 0.346424 0.701237 0.069 Uiso 1 1 calc GR . . .
H00V H 0.099171 0.330840 0.679041 0.069 Uiso 1 1 calc GR . . .
H00W H 0.127209 0.398304 0.704590 0.069 Uiso 1 1 calc GR . . .
C00U C 0.4010(4) 0.3891(3) 0.3006(2) 0.0524(15) Uani 1 1 d . . . .
H00X H 0.398854 0.392079 0.258588 0.063 Uiso 1 1 calc R . . .
C00V C 0.5732(4) 0.4196(2) 1.1393(2) 0.0394(11) Uani 1 1 d . . . .
H00Y H 0.539738 0.452854 1.160293 0.047 Uiso 1 1 calc R . . .
C00W C 0.2882(4) 0.3468(2) 0.9755(2) 0.0377(11) Uani 1 1 d . . . .
H00Z H 0.235167 0.340651 1.005936 0.045 Uiso 1 1 calc R . . .
C00X C 0.4490(4) 0.3391(3) 0.3275(2) 0.0488(13) Uani 1 1 d . . . .
H00 H 0.483053 0.307737 0.304316 0.059 Uiso 1 1 calc R . . .
C00Y C 0.5667(4) 0.4175(2) 1.0779(2) 0.0355(10) Uani 1 1 d . . . .
H0AA H 0.529299 0.449981 1.057732 0.043 Uiso 1 1 calc R . . .
C00Z C 0.7308(4) 0.3820(3) 0.5931(3) 0.0497(14) Uani 1 1 d . . . .
H1AA H 0.723749 0.335827 0.594827 0.060 Uiso 1 1 calc R . . .
C010 C 0.6521(4) 0.4350(2) 0.9458(2) 0.0385(11) Uani 1 1 d . . . .
H01A H 0.732688 0.437077 0.952694 0.046 Uiso 1 1 calc R . . .
H01B H 0.617597 0.468710 0.969160 0.046 Uiso 1 1 calc R . . .
C011 C 0.3102(4) 0.5019(2) 0.6408(2) 0.0408(12) Uani 1 1 d . . . .
H011 H 0.388044 0.517057 0.643196 0.049 Uiso 1 1 calc R . . .
C012 C 0.6770(4) 0.3103(2) 0.9450(2) 0.0343(10) Uani 1 1 d . . . .
H01C H 0.656145 0.272326 0.966984 0.041 Uiso 1 1 calc R . . .
H01D H 0.756160 0.318161 0.952744 0.041 Uiso 1 1 calc R . . .
C013 C 0.8660(4) 0.2312(3) 0.8696(2) 0.0480(13) Uani 1 1 d . . . .
H01E H 0.859139 0.234804 0.912703 0.072 Uiso 1 1 calc GR . . .
H01F H 0.944216 0.232617 0.858506 0.072 Uiso 1 1 calc GR . . .
H01G H 0.833884 0.191808 0.856510 0.072 Uiso 1 1 calc GR . . .
C014 C 0.3560(4) 0.4294(3) 0.3964(2) 0.0431(12) Uani 1 1 d . . . .
H014 H 0.322316 0.461373 0.419037 0.052 Uiso 1 1 calc R . . .
C015 C 0.5482(4) 0.3908(2) 0.5102(2) 0.0331(10) Uani 1 1 d . . . .
H01H H 0.570553 0.425621 0.484233 0.040 Uiso 1 1 calc R . . .
H01I H 0.591747 0.353999 0.498180 0.040 Uiso 1 1 calc R . . .
C016 C 0.1151(4) 0.3573(3) 0.8389(2) 0.0523(15) Uani 1 1 d . . . .
H01J H 0.140512 0.397941 0.825040 0.078 Uiso 1 1 calc GR . . .
H01K H 0.034624 0.354785 0.835092 0.078 Uiso 1 1 calc GR . . .
H01L H 0.149384 0.324584 0.815012 0.078 Uiso 1 1 calc GR . . .
C017 C 0.2713(6) 0.5036(3) 0.7039(2) 0.0590(17) Uani 1 1 d . . . .
H01M H 0.191743 0.495532 0.705275 0.089 Uiso 1 1 calc GR . . .
H01N H 0.286629 0.544573 0.720851 0.089 Uiso 1 1 calc GR . . .
H01O H 0.310289 0.471772 0.726851 0.089 Uiso 1 1 calc GR . . .
B1 B 0.4152(4) 0.3757(2) 0.4980(2) 0.0278(10) Uani 1 1 d . . . .
C019 C 0.6265(4) 0.2167(3) 0.6320(3) 0.0504(14) Uani 1 1 d . . . .
H01P H 0.635934 0.251185 0.659908 0.076 Uiso 1 1 calc GR . . .
H01Q H 0.699047 0.200441 0.620756 0.076 Uiso 1 1 calc GR . . .
H01R H 0.583164 0.183758 0.650855 0.076 Uiso 1 1 calc GR . . .
C01A C 0.6013(5) 0.1859(2) 0.8033(2) 0.0495(14) Uani 1 1 d . . . .
H01S H 0.563788 0.213910 0.775727 0.074 Uiso 1 1 calc GR . . .
H01T H 0.562152 0.146083 0.804598 0.074 Uiso 1 1 calc GR . . .
H01U H 0.677381 0.179061 0.790025 0.074 Uiso 1 1 calc GR . . .
C01C C 0.2537(5) 0.5496(2) 0.6020(2) 0.0447(13) Uani 1 1 d . . . .
H01V H 0.284077 0.547486 0.561849 0.067 Uiso 1 1 calc GR . . .
H01W H 0.266151 0.591146 0.618385 0.067 Uiso 1 1 calc GR . . .
H01X H 0.174234 0.541087 0.600768 0.067 Uiso 1 1 calc GR . . .
C01D C 0.3456(5) 0.2224(3) 0.6258(3) 0.0585(16) Uani 1 1 d . . . .
H01Y H 0.386285 0.184702 0.611823 0.070 Uiso 1 1 calc R . . .
C01E C 0.3563(5) 0.4345(3) 0.3351(2) 0.0540(15) Uani 1 1 d . . . .
H01Z H 0.324882 0.470182 0.316996 0.065 Uiso 1 1 calc R . . .
C01F C 0.7878(4) 0.3990(3) 0.6497(3) 0.0642(18) Uani 1 1 d . . . .
H01 H 0.813482 0.442020 0.647418 0.096 Uiso 1 1 calc GR . . .
H H 0.851041 0.371353 0.655785 0.096 Uiso 1 1 calc GR . . .
HA H 0.736098 0.394591 0.682804 0.096 Uiso 1 1 calc GR . . .
C01G C 0.0896(4) 0.4232(3) 0.5939(2) 0.0457(12) Uani 1 1 d . . . .
H2AA H 0.076888 0.459756 0.618827 0.069 Uiso 1 1 calc GR . . .
HB H 0.022772 0.397567 0.593154 0.069 Uiso 1 1 calc GR . . .
HC H 0.107819 0.436461 0.553593 0.069 Uiso 1 1 calc GR . . .
C01H C 0.3546(5) 0.2134(3) 0.6913(3) 0.0580(16) Uani 1 1 d . . . .
H3AA H 0.432549 0.209682 0.702402 0.087 Uiso 1 1 calc GR . . .
HD H 0.315280 0.175467 0.702749 0.087 Uiso 1 1 calc GR . . .
HE H 0.321862 0.249054 0.711686 0.087 Uiso 1 1 calc GR . . .
C01I C 0.5531(5) 0.1868(2) 0.5332(3) 0.0503(14) Uani 1 1 d . . . .
H4AA H 0.500897 0.156272 0.549094 0.076 Uiso 1 1 calc GR . . .
HF H 0.624845 0.166816 0.526700 0.076 Uiso 1 1 calc GR . . .
HG H 0.525137 0.203017 0.495563 0.076 Uiso 1 1 calc GR . . .
B2 B 0.6065(4) 0.3679(3) 0.9714(2) 0.0287(10) Uani 1 1 d . . . .
C01K C 0.0597(4) 0.3493(4) 0.9454(3) 0.0659(19) Uani 1 1 d . . . .
H5AA H 0.063567 0.310690 0.968318 0.099 Uiso 1 1 calc GR . . .
HH H -0.012718 0.352338 0.926247 0.099 Uiso 1 1 calc GR . . .
HI H 0.070213 0.384772 0.971932 0.099 Uiso 1 1 calc GR . . .
C01L C 0.6189(6) 0.5243(2) 0.6472(3) 0.0657(19) Uani 1 1 d . . . .
HJ H 0.672000 0.557289 0.638413 0.099 Uiso 0.5 1 calc GR P A 2
HK H 0.655394 0.491527 0.670134 0.099 Uiso 0.5 1 calc GR P A 2
HL H 0.557463 0.541384 0.670325 0.099 Uiso 0.5 1 calc GR P A 2
H6AA H 0.691078 0.522354 0.666734 0.099 Uiso 0.5 1 calc GR P B 1
HM H 0.564927 0.500618 0.670438 0.099 Uiso 0.5 1 calc GR P B 1
HN H 0.594933 0.567613 0.644413 0.099 Uiso 0.5 1 calc GR P B 1
C01M C 0.7974(7) 0.5403(3) 0.8696(3) 0.087(3) Uani 1 1 d . . . .
H7AA H 0.866493 0.553545 0.850852 0.131 Uiso 0.5 1 calc GR P C 1
HO H 0.813010 0.524436 0.909418 0.131 Uiso 0.5 1 calc GR P C 1
HP H 0.746903 0.575684 0.872340 0.131 Uiso 0.5 1 calc GR P C 1
HQ H 0.875194 0.551701 0.864598 0.131 Uiso 0.5 1 calc GR P D 2
HR H 0.776236 0.545483 0.911192 0.131 Uiso 0.5 1 calc GR P D 2
HS H 0.751366 0.567054 0.844684 0.131 Uiso 0.5 1 calc GR P D 2
C01N C 0.8040(5) 0.3938(4) 0.5402(3) 0.086(3) Uani 1 1 d . . . .
H8AA H 0.762375 0.385989 0.503739 0.129 Uiso 1 1 calc GR . . .
HT H 0.868067 0.366131 0.541822 0.129 Uiso 1 1 calc GR . . .
HU H 0.829065 0.437084 0.540709 0.129 Uiso 1 1 calc GR . . .
C1 C 0.5765(10) 0.4982(6) 0.5916(6) 0.031(3) Uani 0.5 1 d . P E 2
H1 H 0.498059 0.511509 0.586065 0.037 Uiso 0.5 1 calc R P E 2
C01P C 0.2405(7) 0.2107(4) 0.6003(4) 0.100(3) Uani 1 1 d . . . .
H9AA H 0.194699 0.248083 0.603549 0.150 Uiso 1 1 calc GR . . .
HV H 0.204734 0.176422 0.621387 0.150 Uiso 1 1 calc GR . . .
HW H 0.249494 0.199709 0.558502 0.150 Uiso 1 1 calc GR . . .
C3 C 0.4910(12) 0.5441(7) 0.8157(6) 0.050(4) Uani 0.5 1 d . P F 2
H3A H 0.549595 0.556241 0.788165 0.075 Uiso 0.5 1 calc GR P F 2
H3B H 0.445096 0.580261 0.824991 0.075 Uiso 0.5 1 calc GR P F 2
H3C H 0.445164 0.511804 0.797492 0.075 Uiso 0.5 1 calc GR P F 2
C4 C 0.7440(10) 0.4888(5) 0.8322(6) 0.034(3) Uani 0.5 1 d . P G 1
H4 H 0.720936 0.505648 0.792845 0.041 Uiso 0.5 1 calc R P G 1
C01T C 0.8407(9) 0.4442(5) 0.8247(6) 0.041(2) Uani 0.5 1 d . P G 1
H0BA H 0.871249 0.433909 0.863657 0.062 Uiso 0.5 1 calc GR P G 1
HX H 0.897849 0.463882 0.800386 0.062 Uiso 0.5 1 calc GR P G 1
HY H 0.815039 0.406228 0.805196 0.062 Uiso 0.5 1 calc GR P G 1
C01U C 0.8124(12) 0.4652(6) 0.7866(5) 0.058(3) Uani 0.5 1 d . P G 2
H1BA H 0.806853 0.422143 0.773030 0.087 Uiso 0.5 1 calc GR P G 2
HZ H 0.888618 0.479746 0.781859 0.087 Uiso 0.5 1 calc GR P G 2
H2BA H 0.762972 0.491401 0.762963 0.087 Uiso 0.5 1 calc GR P G 2
C5 C 0.5691(11) 0.5368(5) 0.5372(5) 0.047(3) Uani 0.5 1 d . P E 1
H5A H 0.570426 0.517549 0.497920 0.070 Uiso 0.5 1 calc GR P E 1
H5B H 0.606398 0.577111 0.535616 0.070 Uiso 0.5 1 calc GR P E 1
H5C H 0.492333 0.542708 0.549815 0.070 Uiso 0.5 1 calc GR P E 1
C6 C 0.7802(13) 0.4690(7) 0.8504(6) 0.045(3) Uani 0.5 1 d . P G 2
H6 H 0.829679 0.441719 0.874474 0.054 Uiso 0.5 1 calc R P G 2
C7 C 0.6282(12) 0.4949(6) 0.5814(7) 0.044(3) Uani 0.5 1 d . P E 1
H7 H 0.708197 0.495240 0.570485 0.052 Uiso 0.5 1 calc R P E 1
C8 C 0.6498(12) 0.5317(6) 0.5460(6) 0.062(3) Uani 0.5 1 d . P E 2
H8A H 0.727670 0.524233 0.555343 0.093 Uiso 0.5 1 calc GR P E 2
H8B H 0.634805 0.576386 0.547290 0.093 Uiso 0.5 1 calc GR P E 2
H8C H 0.633581 0.515851 0.506222 0.093 Uiso 0.5 1 calc GR P E 2
C9 C 0.5489(15) 0.5462(6) 0.7983(6) 0.056(4) Uani 0.5 1 d . P F 1
H9A H 0.626572 0.554204 0.788744 0.085 Uiso 0.5 1 calc GR P F 1
H9B H 0.506439 0.584648 0.793891 0.085 Uiso 0.5 1 calc GR P F 1
H9C H 0.519585 0.514629 0.771322 0.085 Uiso 0.5 1 calc GR P F 1
C10 C 0.5389(6) 0.5207(2) 0.8688(3) 0.0580(17) Uani 1 1 d . . . .
H10A H 0.583801 0.554930 0.886538 0.070 Uiso 0.5 1 calc R P F 2
H10 H 0.575386 0.552024 0.894988 0.070 Uiso 0.5 1 calc R P F 1
C11B C 0.4380(18) 0.5162(9) 0.8849(9) 0.067(6) Uani 0.5 1 d . P F 1
H11A H 0.397326 0.491015 0.856114 0.101 Uiso 0.5 1 calc GR P F 1
H11B H 0.405122 0.557706 0.887033 0.101 Uiso 0.5 1 calc GR P F 1
H11C H 0.434177 0.496467 0.923991 0.101 Uiso 0.5 1 calc GR P F 1
C11A C 0.4284(19) 0.5078(10) 0.9154(8) 0.055(5) Uani 0.5 1 d . P F 2
H11D H 0.374169 0.481360 0.895379 0.083 Uiso 0.5 1 calc GR P F 2
H11E H 0.394138 0.547552 0.925696 0.083 Uiso 0.5 1 calc GR P F 2
H11F H 0.454175 0.487176 0.951519 0.083 Uiso 0.5 1 calc GR P F 2
Si0A Si 0.5176(9) 0.3640(5) 0.7360(6) 0.0298(8) Uani 0.4 1 d . P H 2
Si2 Si 0.4991(5) 0.3789(3) 0.7385(4) 0.0298(8) Uani 0.6 1 d . P H 1

loop_
_atom_site_aniso_label
_atom_site_aniso_U_11
_atom_site_aniso_U_22
_atom_site_aniso_U_33
_atom_site_aniso_U_23
_atom_site_aniso_U_13
_atom_site_aniso_U_12
Co2 0.0242(3) 0.0254(3) 0.0239(3) 0.0012(2) -0.0010(2) 0.0033(2)
Co1` 0.0275(3) 0.0304(3) 0.0249(3) -0.0023(3) -0.0041(2) 0.0055(3)
P2 0.0245(5) 0.0289(6) 0.0272(5) -0.0042(5) -0.0026(4) 0.0028(5)
P4 0.0287(5) 0.0258(6) 0.0276(6) 0.0013(5) -0.0012(5) 0.0035(5)
P5 0.0352(6) 0.0250(5) 0.0287(6) 0.0025(5) 0.0024(5) -0.0004(5)
P3 0.0240(5) 0.0277(5) 0.0353(6) 0.0005(5) -0.0005(5) -0.0004(5)
P1 0.0269(6) 0.0300(6) 0.0360(6) -0.0016(5) -0.0081(5) -0.0010(5)
N1 0.0274(18) 0.0284(19) 0.0288(18) 0.0022(15) 0.0022(15) -0.0001(16)
N2 0.026(2) 0.066(3) 0.037(2) 0.006(2) 0.0036(17) -0.0066(19)
C00B 0.032(2) 0.034(2) 0.031(2) 0.0012(19) 0.0022(19) 0.0004(19)
C00C 0.029(2) 0.034(2) 0.038(3) 0.004(2) -0.001(2) -0.0008(19)
C00D 0.026(2) 0.035(2) 0.035(2) -0.009(2) -0.005(2) -0.0006(19)
C00E 0.032(2) 0.043(3) 0.036(3) 0.003(2) -0.008(2) -0.005(2)
C00F 0.025(2) 0.031(2) 0.026(2) 0.0003(18) -0.0039(18) 0.0016(18)
C00G 0.031(2) 0.022(2) 0.030(2) 0.0034(17) -0.0005(18) 0.0015(19)
C00H 0.031(2) 0.041(3) 0.040(3) 0.002(2) -0.001(2) 0.006(2)
C00I 0.027(2) 0.033(2) 0.032(2) 0.004(2) 0.0009(18) -0.003(2)
C00J 0.030(2) 0.035(2) 0.035(2) 0.000(2) -0.002(2) -0.004(2)
C00K 0.025(2) 0.037(3) 0.038(3) -0.0087(19) 0.0041(19) -0.0003(19)
C00L 0.032(2) 0.036(2) 0.028(2) 0.0035(18) 0.0017(19) -0.0023(19)
C00M 0.024(2) 0.047(3) 0.030(2) -0.004(2) -0.0037(18) -0.002(2)
C00N 0.031(2) 0.026(2) 0.049(3) 0.001(2) 0.002(2) 0.003(2)
C00O 0.043(3) 0.051(3) 0.041(3) 0.004(2) 0.010(2) 0.014(3)
C00P 0.033(2) 0.059(3) 0.028(2) 0.001(3) -0.003(2) -0.012(2)
C00Q 0.052(3) 0.027(2) 0.061(3) 0.007(2) 0.005(3) -0.013(2)
C00R 0.041(3) 0.024(2) 0.045(3) 0.005(2) 0.000(2) 0.0058(19)
C00S 0.033(2) 0.048(3) 0.035(3) -0.010(2) -0.003(2) 0.005(2)
C00T 0.039(3) 0.055(3) 0.044(3) 0.001(3) 0.010(2) 0.003(3)
C00U 0.047(3) 0.082(4) 0.028(3) -0.006(3) -0.006(2) 0.007(3)
C00V 0.034(2) 0.047(3) 0.038(3) -0.008(2) 0.005(2) -0.002(2)
C00W 0.038(3) 0.044(3) 0.031(2) 0.005(2) 0.008(2) -0.005(2)
C00X 0.041(3) 0.068(4) 0.038(3) -0.018(3) 0.001(3) 0.006(3)
C00Y 0.032(2) 0.038(3) 0.036(2) 0.001(2) 0.000(2) 0.003(2)
C00Z 0.027(2) 0.056(4) 0.067(4) 0.009(3) -0.013(2) -0.002(2)
C010 0.047(3) 0.041(3) 0.028(2) 0.001(2) -0.002(2) -0.007(2)
C011 0.046(3) 0.032(2) 0.044(3) -0.011(2) -0.007(2) 0.008(2)
C012 0.032(2) 0.041(3) 0.030(2) 0.004(2) -0.001(2) 0.005(2)
C013 0.037(3) 0.057(3) 0.050(3) 0.008(3) 0.000(2) 0.023(2)
C014 0.044(3) 0.054(3) 0.032(3) -0.006(2) -0.004(2) 0.010(2)
C015 0.026(2) 0.040(2) 0.034(2) -0.0032(19) 0.000(2) -0.003(2)
C016 0.026(2) 0.082(4) 0.049(3) 0.012(3) -0.007(2) -0.002(3)
C017 0.087(5) 0.049(3) 0.042(3) -0.020(3) -0.013(3) 0.028(3)
B1 0.022(2) 0.036(3) 0.026(2) -0.002(2) -0.0047(18) 0.000(2)
C019 0.041(3) 0.049(3) 0.062(4) 0.000(3) -0.006(3) 0.015(2)
C01A 0.065(4) 0.032(3) 0.051(3) -0.003(2) -0.009(3) 0.001(3)
C01C 0.051(3) 0.031(3) 0.052(3) -0.007(2) -0.004(3) 0.005(2)
C01D 0.050(3) 0.069(4) 0.057(4) 0.007(3) 0.001(3) -0.028(3)
C01E 0.057(3) 0.073(4) 0.032(3) 0.004(3) -0.007(2) 0.016(3)
C01F 0.029(3) 0.101(5) 0.063(4) 0.038(4) -0.008(3) -0.018(3)
C01G 0.031(3) 0.055(3) 0.051(3) -0.006(3) -0.001(2) -0.001(2)
C01H 0.056(4) 0.051(3) 0.067(4) 0.023(3) -0.001(3) -0.009(3)
C01I 0.042(3) 0.042(3) 0.067(4) -0.014(3) -0.002(3) 0.013(2)
B2 0.026(2) 0.030(2) 0.030(2) 0.000(2) -0.0026(19) 0.000(2)
C01K 0.029(3) 0.120(6) 0.048(3) 0.005(3) 0.007(2) 0.002(3)
C01L 0.091(5) 0.031(3) 0.075(4) -0.005(3) -0.045(4) -0.007(3)
C01M 0.097(6) 0.084(5) 0.081(5) -0.036(4) 0.038(4) -0.057(5)
C01N 0.028(3) 0.168(8) 0.061(4) -0.011(5) -0.006(3) 0.003(4)
C1 0.028(6) 0.028(5) 0.037(6) 0.006(4) 0.007(6) -0.003(6)
C01P 0.090(6) 0.099(6) 0.112(7) 0.042(5) -0.040(5) -0.060(5)
C3 0.057(8) 0.042(7) 0.051(9) -0.012(6) 0.005(6) 0.019(7)
C4 0.038(6) 0.021(6) 0.043(7) 0.004(5) 0.008(5) -0.003(5)
C01T 0.036(5) 0.030(5) 0.057(7) 0.006(5) 0.002(6) -0.005(5)
C01U 0.066(9) 0.056(8) 0.053(7) -0.011(6) 0.018(7) -0.024(7)
C5 0.048(7) 0.040(6) 0.053(7) 0.007(5) -0.008(6) -0.007(6)
C6 0.051(9) 0.037(8) 0.047(8) 0.010(6) 0.011(7) -0.003(6)
C7 0.041(7) 0.034(6) 0.056(9) -0.004(6) -0.006(7) 0.008(7)
C8 0.067(9) 0.049(7) 0.070(9) 0.006(7) 0.019(8) -0.016(7)
C9 0.097(12) 0.028(6) 0.043(8) 0.007(5) -0.019(8) 0.020(8)
C10 0.078(5) 0.026(2) 0.070(4) -0.010(3) -0.033(4) 0.011(3)
C11B 0.047(10) 0.033(8) 0.122(18) -0.017(11) -0.002(13) 0.004(7)
C11A 0.042(7) 0.034(7) 0.089(13) -0.001(8) 0.026(10) 0.015(6)
Si0A 0.028(2) 0.032(3) 0.0294(10) -0.003(2) -0.0068(15) 0.0136(15)
Si2 0.028(2) 0.032(3) 0.0294(10) -0.003(2) -0.0068(15) 0.0136(15)

loop_
_atom_type_symbol
_atom_type_description
_atom_type_scat_dispersion_real
_atom_type_scat_dispersion_imag
_atom_type_scat_source
C C 0.0034 0.0017 'International Tables Vol C Tables 4.2.6.8 and 6.1.1.4'
H H 0.0000 0.0000 'International Tables Vol C Tables 4.2.6.8 and 6.1.1.4'
B B 0.0017 0.0007 'International Tables Vol C Tables 4.2.6.8 and 6.1.1.4'
Co Co 0.3514 1.0223 'International Tables Vol C Tables 4.2.6.8 and 6.1.1.4'
N N 0.0065 0.0035 'International Tables Vol C Tables 4.2.6.8 and 6.1.1.4'
P P 0.1071 0.1002 'International Tables Vol C Tables 4.2.6.8 and 6.1.1.4'
Si Si 0.0864 0.0750 'International Tables Vol C Tables 4.2.6.8 and 6.1.1.4'

loop_
_geom_angle_atom_site_label_1
_geom_angle_atom_site_label_2
_geom_angle_atom_site_label_3
_geom_angle
P5 Co2 P4 100.69(5)
C00G Co2 P4 90.70(12)
C00G Co2 P5 89.32(13)
C00G Co2 Si0A 124.0(4)
C00G Co2 Si2 118.3(2)
Si0A Co2 P4 120.2(2)
Si0A Co2 P5 123.7(3)
Si2 Co2 P4 130.98(10)
Si2 Co2 P5 116.98(19)
P2 Co1` P3 94.79(5)
P1 Co1` P2 93.19(5)
P1 Co1` P3 94.33(5)
Si0A Co1` P2 129.3(2)
Si0A Co1` P3 121.5(3)
Si0A Co1` P1 115.5(4)
Si2 Co1` P2 118.75(10)
Si2 Co1` P3 130.34(17)
Si2 Co1` P1 117.1(2)
C00F P2 Co1` 111.37(14)
C00F P2 C00K 102.4(2)
C00F P2 C011 106.7(2)
C00K P2 Co1` 116.14(16)
C00K P2 C011 105.6(2)
C011 P2 Co1` 113.66(16)
C00H P4 Co2 118.65(16)
C00H P4 C00R 104.0(2)
C00R P4 Co2 116.78(16)
C012 P4 Co2 109.80(16)
C012 P4 C00H 102.9(2)
C012 P4 C00R 102.7(2)
C010 P5 Co2 110.39(16)
C010 P5 C4 112.3(5)
C010 P5 C6 94.4(5)
C010 P5 C10 103.8(3)
C4 P5 Co2 117.8(4)
C4 P5 C10 94.1(4)
C6 P5 Co2 116.2(4)
C10 P5 Co2 116.78(19)
C10 P5 C6 112.1(5)
C00D P3 Co1` 110.96(15)
C00D P3 C00N 104.0(2)
C00D P3 C01D 106.8(2)
C00N P3 Co1` 114.24(15)
C01D P3 Co1` 118.0(2)
C01D P3 C00N 101.5(3)
C00Z P1 Co1` 115.73(18)
C00Z P1 C1 111.8(4)
C00Z P1 C7 93.3(5)
C015 P1 Co1` 110.46(15)
C015 P1 C00Z 103.4(2)
C015 P1 C1 106.2(4)
C015 P1 C7 103.7(5)
C1 P1 Co1` 108.7(4)
C7 P1 Co1` 127.0(5)
C00G N1 B2 121.2(3)
C00L N1 C00G 118.5(4)
C00L N1 B2 120.3(3)
C00C N2 C016 119.8(4)
C00C N2 C01K 120.5(4)
C016 N2 C01K 119.0(4)
C00G C00B C00C 124.1(4)
N2 C00C C00B 122.7(4)
N2 C00C C00W 122.1(4)
C00B C00C C00W 115.2(4)
B1 C00D P3 114.5(3)
C00P C00E C00J 120.9(5)
B1 C00F P2 115.4(3)
N1 C00G Co2 124.1(3)
N1 C00G C00B 117.9(4)
C00B C00G Co2 118.1(3)
C00O C00H P4 115.8(3)
C00O C00H C013 109.9(4)
C013 C00H P4 113.9(3)
C00J C00I C00Y 114.8(4)
C00J C00I B2 123.5(4)
C00Y C00I B2 121.7(4)
C00E C00J C00I 122.6(4)
C00T C00K P2 116.3(3)
C00T C00K C01G 109.1(4)
C01G C00K P2 114.8(3)
N1 C00L C00W 124.3(4)
C00S C00M C014 114.3(4)
C00S C00M B1 122.0(4)
C014 C00M B1 123.5(4)
C019 C00N P3 113.2(4)
C01I C00N P3 115.8(3)
C01I C00N C019 109.8(4)
C00E C00P C00V 118.9(4)
C00Q C00R P4 111.2(3)
C01A C00R P4 113.0(3)
C01A C00R C00Q 110.7(4)
C00X C00S C00M 123.3(5)
C01E C00U C00X 118.6(5)
C00P C00V C00Y 120.1(5)
C00L C00W C00C 120.0(4)
C00U C00X C00S 120.1(5)
C00V C00Y C00I 122.6(4)
C01F C00Z P1 115.2(4)
C01F C00Z C01N 111.3(4)
C01N C00Z P1 115.6(4)
B2 C010 P5 116.1(3)
C017 C011 P2 113.3(4)
C017 C011 C01C 113.0(4)
C01C C011 P2 117.6(4)
B2 C012 P4 116.0(3)
C01E C014 C00M 122.7(5)
B1 C015 P1 115.9(3)
C00F B1 C00D 110.3(3)
C00F B1 C015 110.2(4)
C00M B1 C00D 109.9(4)
C00M B1 C00F 111.0(4)
C00M B1 C015 104.1(3)
C015 B1 C00D 111.2(4)
C01H C01D P3 114.9(4)
C01P C01D P3 120.2(5)
C01P C01D C01H 116.3(6)
C00U C01E C014 120.9(5)
N1 B2 C00I 110.6(3)
N1 B2 C010 107.7(4)
C00I B2 C010 108.8(4)
C012 B2 N1 107.9(4)
C012 B2 C00I 110.5(4)
C012 B2 C010 111.4(4)
C01L C1 P1 114.7(8)
C01L C1 C8 101.0(10)
C8 C1 P1 113.1(9)
C01M C4 P5 114.2(8)
C01T C4 P5 110.9(8)
C01T C4 C01M 101.1(10)
C01M C6 P5 105.5(9)
C01U C6 P5 116.1(10)
C01U C6 C01M 106.1(10)
C01L C7 P1 107.6(9)
C5 C7 P1 118.5(10)
C5 C7 C01L 109.6(10)
C3 C10 P5 121.3(6)
C3 C10 C11A 104.7(10)
C9 C10 P5 102.8(6)
C11B C10 P5 119.1(10)
C11B C10 C9 111.2(12)
C11A C10 P5 108.4(7)
Co1` Si0A Co2 172.9(4)
Co1` Si2 Co2 165.38(17)

loop_
_geom_bond_atom_site_label_1
_geom_bond_atom_site_label_2
_geom_bond_distance
Co2 P4 2.1950(12)
Co2 P5 2.1732(13)
Co2 C00G 1.954(4)
Co2 Si0A 2.087(13)
Co2 Si2 2.109(8)
Co1` P2 2.2116(12)
Co1` P3 2.2269(13)
Co1` P1 2.2082(14)
Co1` Si0A 2.071(13)
Co1` Si2 2.075(8)
P2 C00F 1.826(4)
P2 C00K 1.861(4)
P2 C011 1.868(5)
P4 C00H 1.862(5)
P4 C00R 1.868(5)
P4 C012 1.824(5)
P5 C010 1.804(5)
P5 C4 1.839(11)
P5 C6 1.947(14)
P5 C10 1.856(5)
P3 C00D 1.826(5)
P3 C00N 1.884(5)
P3 C01D 1.880(6)
P1 C00Z 1.876(5)
P1 C015 1.823(4)
P1 C1 1.897(13)
P1 C7 1.895(15)
N1 C00G 1.388(5)
N1 C00L 1.343(5)
N1 B2 1.637(6)
N2 C00C 1.363(6)
N2 C016 1.448(6)
N2 C01K 1.455(6)
C00B C00C 1.399(6)
C00B C00G 1.389(6)
C00C C00W 1.401(7)
C00D B1 1.672(7)
C00E C00J 1.392(6)
C00E C00P 1.368(7)
C00F B1 1.655(6)
C00H C00O 1.531(6)
C00H C013 1.534(6)
C00I C00J 1.394(6)
C00I C00Y 1.414(7)
C00I B2 1.644(6)
C00K C00T 1.524(7)
C00K C01G 1.541(7)
C00L C00W 1.363(7)
C00M C00S 1.393(6)
C00M C014 1.394(7)
C00M B1 1.631(6)
C00N C019 1.522(7)
C00N C01I 1.518(7)
C00P C00V 1.381(7)
C00Q C00R 1.533(7)
C00R C01A 1.524(7)
C00S C00X 1.392(7)
C00U C00X 1.366(8)
C00U C01E 1.365(8)
C00V C00Y 1.389(7)
C00Z C01F 1.497(8)
C00Z C01N 1.509(8)
C010 B2 1.652(7)
C011 C017 1.502(7)
C011 C01C 1.514(7)
C012 B2 1.621(7)
C014 C01E 1.388(7)
C015 B1 1.666(6)
C01D C01H 1.495(8)
C01D C01P 1.419(9)
C01L C1 1.469(14)
C01L C7 1.620(16)
C01M C4 1.537(13)
C01M C6 1.610(15)
C1 C8 1.540(16)
C3 C10 1.424(15)
C4 C01T 1.524(15)
C01U C6 1.495(18)
C5 C7 1.524(18)
C9 C10 1.689(15)
C10 C11B 1.28(2)
C10 C11A 1.724(18)

loop_
_twin_individual_id
_twin_individual_mass_fraction_refined
1 0.592(14)
2 0.408(14)
